data_4068026
loop_
_publ_author_name
'Song, Dong-Po'
'Shi, Xin-Cui'
'Wang, Yong-Xia'
'Yang, Ji-Xing'
'Li, Yue-Sheng'

_publ_section_title
;
 Ligand Steric and Electronic Effects on \b-Ketiminato Neutral Nickel(II)
 Olefin Polymerization Catalysts
;
_journal_issue 3
_journal_name_full Organometallics
_journal_page_first 966
_journal_paper_doi 10.1021/om2010194
_journal_volume 31
_journal_year 2012
_chemical_formula_sum 'C35 H36 N2 Ni O'
_chemical_formula_weight 559.37
_chemical_name_systematic
; 
 ? 
;
_space_group_IT_number 2
_symmetry_cell_setting triclinic
_symmetry_space_group_name_Hall '-P 1'
_symmetry_space_group_name_H-M 'P -1'
_atom_sites_solution_hydrogens geom
_atom_sites_solution_primary direct
_atom_sites_solution_secondary difmap
_audit_creation_method SHELXL-97
_cell_angle_alpha 70.6830(10)
_cell_angle_beta 74.1560(10)
_cell_angle_gamma 71.1360(10)
_cell_formula_units_Z 2
_cell_length_a 10.8870(6)
_cell_length_b 13.3072(8)
_cell_length_c 13.5337(8)
_cell_measurement_temperature 185(2)
_cell_volume 1720.40(17)
_computing_structure_refinement 'SHELXL-97 (Sheldrick, 1997)'
_computing_structure_solution 'SHELXS-97 (Sheldrick, 1990)'
_diffrn_ambient_temperature 185(2)
_diffrn_measured_fraction_theta_full 0.974
_diffrn_measured_fraction_theta_max 0.974
_diffrn_radiation_monochromator graphite
_diffrn_radiation_source 'fine-focus sealed tube'
_diffrn_radiation_type MoK\a
_diffrn_radiation_wavelength 0.71073
_diffrn_reflns_av_R_equivalents 0.0132
_diffrn_reflns_av_sigmaI/netI 0.0270
_diffrn_reflns_limit_h_max 13
_diffrn_reflns_limit_h_min -10
_diffrn_reflns_limit_k_max 16
_diffrn_reflns_limit_k_min -12
_diffrn_reflns_limit_l_max 14
_diffrn_reflns_limit_l_min -16
_diffrn_reflns_number 9418
_diffrn_reflns_theta_full 26.04
_diffrn_reflns_theta_max 26.04
_diffrn_reflns_theta_min 1.62
_exptl_absorpt_coefficient_mu 0.589
_exptl_absorpt_correction_T_max 0.9168
_exptl_absorpt_correction_T_min 0.8294
_exptl_absorpt_correction_type multi-scan
_exptl_absorpt_process_details SADABS
_exptl_crystal_density_diffrn 1.080
_exptl_crystal_density_method 'not measured'
_exptl_crystal_F_000 592
_exptl_crystal_size_max 0.33
_exptl_crystal_size_mid 0.25
_exptl_crystal_size_min 0.15
_platon_squeeze_details
;
;
_refine_diff_density_max 0.373
_refine_diff_density_min -0.304
_refine_diff_density_rms 0.047
_refine_ls_extinction_method none
_refine_ls_goodness_of_fit_ref 1.068
_refine_ls_hydrogen_treatment constr
_refine_ls_matrix_type full
_refine_ls_number_parameters 352
_refine_ls_number_reflns 6626
_refine_ls_number_restraints 0
_refine_ls_restrained_S_all 1.068
_refine_ls_R_factor_all 0.0379
_refine_ls_R_factor_gt 0.0337
_refine_ls_shift/su_max 0.001
_refine_ls_shift/su_mean 0.000
_refine_ls_structure_factor_coef Fsqd
_refine_ls_weighting_details 'calc w=1/[\s^2^(Fo^2^)+(0.0523P)^2^+0.2478P] where P=(Fo^2^+2Fc^2^)/3'
_refine_ls_weighting_scheme calc
_refine_ls_wR_factor_gt 0.0882
_refine_ls_wR_factor_ref 0.0906
_reflns_number_gt 5864
_reflns_number_total 6626
_reflns_threshold_expression >2sigma(I)
_cod_data_source_file om2010194_si_001.cif
_cod_data_source_block 3d
_cod_original_sg_symbol_H-M P-1
_cod_database_code 4068026

loop_
_symmetry_equiv_pos_as_xyz
'x, y, z'
'-x, -y, -z'

loop_
_atom_site_label
_atom_site_type_symbol
_atom_site_fract_x
_atom_site_fract_y
_atom_site_fract_z
_atom_site_U_iso_or_equiv
_atom_site_adp_type
_atom_site_occupancy
_atom_site_symmetry_multiplicity
_atom_site_calc_flag
_atom_site_refinement_flags
Ni1 Ni 0.865505(19) 0.636444(15) 0.703440(15) 0.02452(8) Uani 1 1 d .
O1 O 0.80124(11) 0.71065(9) 0.81463(9) 0.0294(3) Uani 1 1 d .
N1 N 0.81755(12) 0.76553(10) 0.59363(10) 0.0226(3) Uani 1 1 d .
N2 N 0.93287(13) 0.51192(11) 0.81260(11) 0.0279(3) Uani 1 1 d .
C1 C 0.9037(2) 0.53999(15) 0.61472(15) 0.0421(5) Uani 1 1 d .
H1A H 0.9661 0.5634 0.5498 0.063 Uiso 1 1 calc R
H1B H 0.8219 0.5427 0.5957 0.063 Uiso 1 1 calc R
H1C H 0.9428 0.4645 0.6533 0.063 Uiso 1 1 calc R
C11 C 0.85850(15) 0.77004(12) 0.48092(12) 0.0232(3) Uani 1 1 d .
C27 C 0.85370(19) 0.48098(15) 0.90525(14) 0.0381(4) Uani 1 1 d .
H27A H 0.7624 0.5179 0.9128 0.046 Uiso 1 1 calc R
C9 C 0.69954(16) 0.88329(13) 0.71372(13) 0.0297(4) Uani 1 1 d .
H9A H 0.6439 0.9544 0.7161 0.036 Uiso 1 1 calc R
C10 C 0.74999(16) 0.86096(13) 0.61332(13) 0.0271(3) Uani 1 1 d .
H10A H 0.7334 0.9217 0.5530 0.033 Uiso 1 1 calc R
C20 C 1.08909(17) 0.77526(16) 0.48838(14) 0.0344(4) Uani 1 1 d .
H20A H 1.0449 0.7738 0.5638 0.041 Uiso 1 1 calc R
C15 C 0.81077(17) 0.77385(14) 0.31627(13) 0.0319(4) Uani 1 1 d .
H15A H 0.7509 0.7731 0.2771 0.038 Uiso 1 1 calc R
C8 C 0.72618(15) 0.80804(13) 0.80841(12) 0.0245(3) Uani 1 1 d .
C17 C 0.63116(16) 0.75340(15) 0.47863(14) 0.0345(4) Uani 1 1 d .
H17A H 0.6245 0.7356 0.5574 0.041 Uiso 1 1 calc R
C23 C 1.06194(18) 0.45849(15) 0.80359(16) 0.0375(4) Uani 1 1 d .
H23A H 1.1196 0.4777 0.7377 0.045 Uiso 1 1 calc R
C12 C 0.98742(16) 0.77655(13) 0.42966(13) 0.0271(3) Uani 1 1 d .
C13 C 1.02405(17) 0.78283(14) 0.32127(13) 0.0317(4) Uani 1 1 d .
H13A H 1.1111 0.7874 0.2857 0.038 Uiso 1 1 calc R
C16 C 0.76947(16) 0.76609(13) 0.42524(13) 0.0268(3) Uani 1 1 d .
C14 C 0.93652(18) 0.78252(14) 0.26423(13) 0.0339(4) Uani 1 1 d .
H14A H 0.9626 0.7882 0.1900 0.041 Uiso 1 1 calc R
C2 C 0.70763(16) 0.90433(13) 0.94753(13) 0.0271(3) Uani 1 1 d .
C6 C 0.56768(15) 0.78033(13) 0.98253(13) 0.0280(3) Uani 1 1 d .
C7 C 0.66470(15) 0.83413(13) 0.91451(12) 0.0261(3) Uani 1 1 d .
C18 C 0.52750(19) 0.86071(18) 0.44464(17) 0.0486(5) Uani 1 1 d .
H18A H 0.5460 0.9204 0.4607 0.073 Uiso 1 1 calc R
H18B H 0.4396 0.8521 0.4835 0.073 Uiso 1 1 calc R
H18C H 0.5303 0.8785 0.3679 0.073 Uiso 1 1 calc R
C5 C 0.51044(16) 0.80022(14) 1.08566(13) 0.0311(4) Uani 1 1 d .
C35 C 0.52145(17) 0.70724(15) 0.95349(15) 0.0351(4) Uani 1 1 d .
H35A H 0.5575 0.6927 0.8858 0.042 Uiso 1 1 calc R
C24 C 1.1133(2) 0.37675(17) 0.88696(18) 0.0482(5) Uani 1 1 d .
H24A H 1.2053 0.3421 0.8788 0.058 Uiso 1 1 calc R
C3 C 0.64981(17) 0.92295(14) 1.05159(13) 0.0306(4) Uani 1 1 d .
C19 C 0.6019(2) 0.6592(2) 0.4545(2) 0.0566(6) Uani 1 1 d .
H19A H 0.6683 0.5904 0.4769 0.085 Uiso 1 1 calc R
H19B H 0.6049 0.6762 0.3779 0.085 Uiso 1 1 calc R
H19C H 0.5140 0.6510 0.4934 0.085 Uiso 1 1 calc R
C21 C 1.1407(2) 0.87837(19) 0.44017(18) 0.0515(5) Uani 1 1 d .
H21A H 1.0664 0.9440 0.4402 0.077 Uiso 1 1 calc R
H21B H 1.1874 0.8802 0.3668 0.077 Uiso 1 1 calc R
H21C H 1.2015 0.8771 0.4825 0.077 Uiso 1 1 calc R
C22 C 1.2029(2) 0.6715(2) 0.48957(18) 0.0537(6) Uani 1 1 d .
H22A H 1.1680 0.6063 0.5211 0.081 Uiso 1 1 calc R
H22B H 1.2642 0.6695 0.5319 0.081 Uiso 1 1 calc R
H22C H 1.2497 0.6722 0.4165 0.081 Uiso 1 1 calc R
C28 C 0.81070(17) 0.95524(14) 0.88529(14) 0.0331(4) Uani 1 1 d .
H28A H 0.8502 0.9445 0.8165 0.040 Uiso 1 1 calc R
C26 C 0.8980(2) 0.39819(18) 0.99025(17) 0.0525(5) Uani 1 1 d .
H26A H 0.8379 0.3774 1.0541 0.063 Uiso 1 1 calc R
C25 C 1.0304(2) 0.34594(17) 0.98174(17) 0.0516(5) Uani 1 1 d .
H25A H 1.0638 0.2899 1.0400 0.062 Uiso 1 1 calc R
C31 C 0.6962(2) 0.99306(15) 1.08483(15) 0.0389(4) Uani 1 1 d .
H31A H 0.6566 1.0078 1.1521 0.047 Uiso 1 1 calc R
C30 C 0.7947(2) 1.03888(16) 1.02340(16) 0.0438(5) Uani 1 1 d .
H30A H 0.8244 1.0845 1.0478 0.053 Uiso 1 1 calc R
C34 C 0.42679(19) 0.65777(17) 1.02058(17) 0.0446(5) Uani 1 1 d .
H34A H 0.3979 0.6095 0.9989 0.054 Uiso 1 1 calc R
C32 C 0.41180(18) 0.74572(16) 1.15354(15) 0.0413(4) Uani 1 1 d .
H32A H 0.3742 0.7578 1.2221 0.050 Uiso 1 1 calc R
C29 C 0.8540(2) 1.01886(16) 0.92196(16) 0.0413(4) Uani 1 1 d .
H29A H 0.9246 1.0502 0.8794 0.050 Uiso 1 1 calc R
C33 C 0.37096(19) 0.67718(17) 1.12189(17) 0.0472(5) Uani 1 1 d .
H33A H 0.3048 0.6422 1.1678 0.057 Uiso 1 1 calc R
C4 C 0.55325(17) 0.87139(15) 1.11665(13) 0.0342(4) Uani 1 1 d .
H4A H 0.5149 0.8849 1.1846 0.041 Uiso 1 1 calc R

loop_
_atom_site_aniso_label
_atom_site_aniso_U_11
_atom_site_aniso_U_22
_atom_site_aniso_U_33
_atom_site_aniso_U_23
_atom_site_aniso_U_13
_atom_site_aniso_U_12
Ni1 0.02943(13) 0.02159(12) 0.01845(12) -0.00596(8) -0.00332(8) -0.00149(8)
O1 0.0350(6) 0.0259(6) 0.0216(6) -0.0086(5) -0.0063(5) 0.0030(5)
N1 0.0242(6) 0.0246(6) 0.0179(6) -0.0068(5) -0.0030(5) -0.0045(5)
N2 0.0337(7) 0.0225(7) 0.0258(7) -0.0083(5) -0.0072(6) -0.0017(6)
C1 0.0675(13) 0.0264(9) 0.0296(9) -0.0109(7) -0.0142(9) -0.0004(9)
C11 0.0269(8) 0.0208(7) 0.0182(7) -0.0048(6) -0.0031(6) -0.0025(6)
C27 0.0392(10) 0.0350(10) 0.0311(10) -0.0013(8) -0.0065(8) -0.0055(8)
C9 0.0337(9) 0.0242(8) 0.0262(8) -0.0090(7) -0.0062(7) 0.0018(7)
C10 0.0311(8) 0.0235(8) 0.0234(8) -0.0037(6) -0.0075(6) -0.0031(6)
C20 0.0289(9) 0.0474(11) 0.0276(9) -0.0112(8) -0.0039(7) -0.0105(8)
C15 0.0381(9) 0.0340(9) 0.0267(9) -0.0090(7) -0.0117(7) -0.0077(7)
C8 0.0239(8) 0.0265(8) 0.0237(8) -0.0104(6) -0.0023(6) -0.0052(6)
C17 0.0291(9) 0.0440(10) 0.0305(9) -0.0098(8) -0.0068(7) -0.0084(8)
C23 0.0357(10) 0.0327(9) 0.0415(10) -0.0138(8) -0.0085(8) -0.0004(7)
C12 0.0299(8) 0.0259(8) 0.0240(8) -0.0062(6) -0.0052(6) -0.0055(6)
C13 0.0323(9) 0.0347(9) 0.0245(8) -0.0086(7) 0.0004(7) -0.0078(7)
C16 0.0291(8) 0.0255(8) 0.0243(8) -0.0061(6) -0.0068(6) -0.0040(6)
C14 0.0448(10) 0.0366(9) 0.0193(8) -0.0088(7) -0.0032(7) -0.0103(8)
C2 0.0287(8) 0.0241(8) 0.0241(8) -0.0079(6) -0.0077(6) 0.0030(6)
C6 0.0275(8) 0.0276(8) 0.0240(8) -0.0067(6) -0.0054(6) -0.0004(6)
C7 0.0247(8) 0.0264(8) 0.0219(8) -0.0078(6) -0.0042(6) 0.0017(6)
C18 0.0337(10) 0.0588(13) 0.0469(12) -0.0169(10) -0.0105(9) 0.0018(9)
C5 0.0272(8) 0.0320(9) 0.0251(8) -0.0072(7) -0.0021(7) 0.0016(7)
C35 0.0328(9) 0.0374(10) 0.0340(9) -0.0141(8) -0.0021(7) -0.0065(7)
C24 0.0449(11) 0.0401(11) 0.0598(14) -0.0180(10) -0.0250(10) 0.0064(9)
C3 0.0344(9) 0.0283(8) 0.0261(9) -0.0099(7) -0.0117(7) 0.0038(7)
C19 0.0458(12) 0.0582(14) 0.0736(16) -0.0201(12) -0.0085(11) -0.0233(10)
C21 0.0540(12) 0.0613(14) 0.0499(13) -0.0134(11) -0.0126(10) -0.0279(11)
C22 0.0398(11) 0.0656(15) 0.0511(13) -0.0156(11) -0.0187(10) 0.0010(10)
C28 0.0375(9) 0.0317(9) 0.0274(9) -0.0069(7) -0.0063(7) -0.0061(7)
C26 0.0641(14) 0.0457(12) 0.0324(11) 0.0050(9) -0.0097(10) -0.0093(10)
C25 0.0714(15) 0.0389(11) 0.0401(12) -0.0032(9) -0.0300(11) 0.0005(10)
C31 0.0515(11) 0.0364(10) 0.0314(10) -0.0149(8) -0.0166(8) -0.0011(8)
C30 0.0597(13) 0.0374(10) 0.0428(11) -0.0122(9) -0.0227(10) -0.0113(9)
C34 0.0399(10) 0.0445(11) 0.0501(12) -0.0150(9) -0.0016(9) -0.0149(9)
C32 0.0354(10) 0.0458(11) 0.0302(10) -0.0079(8) 0.0046(8) -0.0053(8)
C29 0.0469(11) 0.0378(10) 0.0417(11) -0.0051(8) -0.0137(9) -0.0152(8)
C33 0.0379(10) 0.0478(12) 0.0460(12) -0.0075(9) 0.0055(9) -0.0143(9)
C4 0.0370(9) 0.0373(9) 0.0197(8) -0.0117(7) -0.0048(7) 0.0055(7)

loop_
_atom_type_symbol
_atom_type_description
_atom_type_scat_dispersion_real
_atom_type_scat_dispersion_imag
_atom_type_scat_source
C C 0.0033 0.0016 'International Tables Vol C Tables 4.2.6.8 and 6.1.1.4'
H H 0.0000 0.0000 'International Tables Vol C Tables 4.2.6.8 and 6.1.1.4'
N N 0.0061 0.0033 'International Tables Vol C Tables 4.2.6.8 and 6.1.1.4'
O O 0.0106 0.0060 'International Tables Vol C Tables 4.2.6.8 and 6.1.1.4'
Ni Ni 0.3393 1.1124 'International Tables Vol C Tables 4.2.6.8 and 6.1.1.4'

loop_
_geom_angle_atom_site_label_1
_geom_angle_atom_site_label_2
_geom_angle_atom_site_label_3
_geom_angle
N1 Ni1 N2 172.93(6)
N1 Ni1 C1 93.78(7)
N2 Ni1 C1 88.60(7)
N1 Ni1 O1 94.59(5)
N2 Ni1 O1 84.38(5)
C1 Ni1 O1 166.34(7)
C8 O1 Ni1 126.72(10)
C10 N1 C11 114.21(13)
C10 N1 Ni1 122.31(11)
C11 N1 Ni1 123.38(9)
C27 N2 C23 117.46(15)
C27 N2 Ni1 120.15(11)
C23 N2 Ni1 122.14(12)
Ni1 C1 H1A 109.5
Ni1 C1 H1B 109.5
H1A C1 H1B 109.5
Ni1 C1 H1C 109.5
H1A C1 H1C 109.5
H1B C1 H1C 109.5
C12 C11 C16 120.82(14)
C12 C11 N1 119.45(13)
C16 C11 N1 119.72(14)
N2 C27 C26 123.13(18)
N2 C27 H27A 118.4
C26 C27 H27A 118.4
C8 C9 C10 123.84(14)
C8 C9 H9A 118.1
C10 C9 H9A 118.1
N1 C10 C9 127.47(15)
N1 C10 H10A 116.3
C9 C10 H10A 116.3
C12 C20 C21 111.66(15)
C12 C20 C22 110.60(15)
C21 C20 C22 110.65(17)
C12 C20 H20A 107.9
C21 C20 H20A 107.9
C22 C20 H20A 107.9
C14 C15 C16 121.58(15)
C14 C15 H15A 119.2
C16 C15 H15A 119.2
O1 C8 C9 123.51(14)
O1 C8 C7 114.60(13)
C9 C8 C7 121.87(14)
C16 C17 C18 110.86(16)
C16 C17 C19 111.93(15)
C18 C17 C19 109.75(16)
C16 C17 H17A 108.1
C18 C17 H17A 108.1
C19 C17 H17A 108.1
N2 C23 C24 122.23(18)
N2 C23 H23A 118.9
C24 C23 H23A 118.9
C13 C12 C11 118.61(15)
C13 C12 C20 118.92(15)
C11 C12 C20 122.47(14)
C14 C13 C12 121.45(16)
C14 C13 H13A 119.3
C12 C13 H13A 119.3
C15 C16 C11 118.22(15)
C15 C16 C17 119.11(14)
C11 C16 C17 122.67(14)
C15 C14 C13 119.26(15)
C15 C14 H14A 120.4
C13 C14 H14A 120.4
C7 C2 C28 123.18(15)
C7 C2 C3 119.23(16)
C28 C2 C3 117.52(15)
C7 C6 C35 123.05(15)
C7 C6 C5 119.40(15)
C35 C6 C5 117.54(16)
C2 C7 C6 120.71(14)
C2 C7 C8 121.29(14)
C6 C7 C8 117.90(14)
C17 C18 H18A 109.5
C17 C18 H18B 109.5
H18A C18 H18B 109.5
C17 C18 H18C 109.5
H18A C18 H18C 109.5
H18B C18 H18C 109.5
C4 C5 C32 122.05(16)
C4 C5 C6 119.08(16)
C32 C5 C6 118.87(16)
C34 C35 C6 121.47(17)
C34 C35 H35A 119.3
C6 C35 H35A 119.3
C25 C24 C23 119.51(18)
C25 C24 H24A 120.2
C23 C24 H24A 120.2
C4 C3 C31 121.90(16)
C4 C3 C2 119.52(16)
C31 C3 C2 118.58(17)
C17 C19 H19A 109.5
C17 C19 H19B 109.5
H19A C19 H19B 109.5
C17 C19 H19C 109.5
H19A C19 H19C 109.5
H19B C19 H19C 109.5
C20 C21 H21A 109.5
C20 C21 H21B 109.5
H21A C21 H21B 109.5
C20 C21 H21C 109.5
H21A C21 H21C 109.5
H21B C21 H21C 109.5
C20 C22 H22A 109.5
C20 C22 H22B 109.5
H22A C22 H22B 109.5
C20 C22 H22C 109.5
H22A C22 H22C 109.5
H22B C22 H22C 109.5
C29 C28 C2 121.60(17)
C29 C28 H28A 119.2
C2 C28 H28A 119.2
C25 C26 C27 119.2(2)
C25 C26 H26A 120.4
C27 C26 H26A 120.4
C26 C25 C24 118.41(18)
C26 C25 H25A 120.8
C24 C25 H25A 120.8
C30 C31 C3 121.75(17)
C30 C31 H31A 119.1
C3 C31 H31A 119.1
C31 C30 C29 119.94(18)
C31 C30 H30A 120.0
C29 C30 H30A 120.0
C35 C34 C33 120.91(19)
C35 C34 H34A 119.5
C33 C34 H34A 119.5
C33 C32 C5 121.24(17)
C33 C32 H32A 119.4
C5 C32 H32A 119.4
C28 C29 C30 120.57(19)
C28 C29 H29A 119.7
C30 C29 H29A 119.7
C32 C33 C34 119.97(18)
C32 C33 H33A 120.0
C34 C33 H33A 120.0
C3 C4 C5 122.04(15)
C3 C4 H4A 119.0
C5 C4 H4A 119.0

loop_
_geom_bond_atom_site_label_1
_geom_bond_atom_site_label_2
_geom_bond_distance
Ni1 N1 1.8938(13)
Ni1 N2 1.9111(13)
Ni1 C1 1.9140(17)
Ni1 O1 1.9212(11)
O1 C8 1.2787(19)
N1 C10 1.318(2)
N1 C11 1.4541(19)
N2 C27 1.335(2)
N2 C23 1.346(2)
C1 H1A 0.9800
C1 H1B 0.9800
C1 H1C 0.9800
C11 C12 1.402(2)
C11 C16 1.403(2)
C27 C26 1.375(3)
C27 H27A 0.9500
C9 C8 1.377(2)
C9 C10 1.411(2)
C9 H9A 0.9500
C10 H10A 0.9500
C20 C12 1.522(2)
C20 C21 1.527(3)
C20 C22 1.527(3)
C20 H20A 1.0000
C15 C14 1.380(2)
C15 C16 1.398(2)
C15 H15A 0.9500
C8 C7 1.512(2)
C17 C16 1.519(2)
C17 C18 1.527(3)
C17 C19 1.537(3)
C17 H17A 1.0000
C23 C24 1.381(3)
C23 H23A 0.9500
C12 C13 1.392(2)
C13 C14 1.382(2)
C13 H13A 0.9500
C14 H14A 0.9500
C2 C7 1.401(2)
C2 C28 1.423(2)
C2 C3 1.445(2)
C6 C7 1.413(2)
C6 C35 1.425(2)
C6 C5 1.438(2)
C18 H18A 0.9800
C18 H18B 0.9800
C18 H18C 0.9800
C5 C4 1.395(3)
C5 C32 1.431(3)
C35 C34 1.361(3)
C35 H35A 0.9500
C24 C25 1.374(3)
C24 H24A 0.9500
C3 C4 1.383(3)
C3 C31 1.426(3)
C19 H19A 0.9800
C19 H19B 0.9800
C19 H19C 0.9800
C21 H21A 0.9800
C21 H21B 0.9800
C21 H21C 0.9800
C22 H22A 0.9800
C22 H22B 0.9800
C22 H22C 0.9800
C28 C29 1.360(3)
C28 H28A 0.9500
C26 C25 1.374(3)
C26 H26A 0.9500
C25 H25A 0.9500
C31 C30 1.346(3)
C31 H31A 0.9500
C30 C29 1.421(3)
C30 H30A 0.9500
C34 C33 1.412(3)
C34 H34A 0.9500
C32 C33 1.356(3)
C32 H32A 0.9500
C29 H29A 0.9500
C33 H33A 0.9500
C4 H4A 0.9500

loop_
_platon_squeeze_void_nr
_platon_squeeze_void_average_x
_platon_squeeze_void_average_y
_platon_squeeze_void_average_z
_platon_squeeze_void_volume
_platon_squeeze_void_count_electrons
_platon_squeeze_void_content
1 0.317 0.714 0.731 185 51 ' '
2 0.683 0.286 0.269 185 51 ' '
